data_1508565
loop_
_publ_author_name
'Wang, Guo-Cai'
'Li, Jia-Gui'
'Li, Guo-Qiang'
'Xu, Jiao-Jiao'
'Wu, Xia'
'Ye, Wen-Cai'
'Li, Yao-Lan'

_publ_section_title
;
 Clerodane Diterpenoids from Croton crassifolius.
;
_journal_issue 12
_journal_name_full 'Journal of natural products'
_journal_page_first 2188
_journal_page_last 2192
_journal_paper_doi 10.1021/np300636k
_journal_volume 75
_journal_year 2012
_chemical_absolute_configuration unk
_chemical_formula_moiety 'C19 H20 O6'
_chemical_formula_sum 'C19 H20 O6'
_chemical_formula_weight 344.36
_chemical_name_systematic
;
 ? 
;
_space_group_crystal_system orthorhombic
_space_group_IT_number 19
_space_group_name_Hall 'P 2ac 2ab'
_space_group_name_H-M_alt 'P 21 21 21'
_symmetry_space_group_name_Hall 'P 2ac 2ab'
_symmetry_space_group_name_H-M 'P 21 21 21'
_atom_sites_solution_hydrogens geom
_atom_sites_solution_primary direct
_atom_sites_solution_secondary difmap
_audit_creation_date 2012-09-18
_audit_creation_method
;
  Olex2 1.1
  (compiled 2011.11.01 svn.r2039, GUI svn.r3906)
;
_cell_angle_alpha 90.00
_cell_angle_beta 90.00
_cell_angle_gamma 90.00
_cell_formula_units_Z 4
_cell_length_a 6.7585(2)
_cell_length_b 7.0786(3)
_cell_length_c 35.5061(12)
_cell_measurement_reflns_used 2187
_cell_measurement_temperature 293(2)
_cell_measurement_theta_max 62.6066
_cell_measurement_theta_min 3.7316
_cell_volume 1698.64(10)
_computing_cell_refinement
;
CrysAlisPro, Agilent Technologies,
Version 1.171.35.21 (release 20-01-2012 CrysAlis171 .NET)
(compiled Jan 23 2012,18:06:46)
;
_computing_data_collection
;
CrysAlisPro, Agilent Technologies,
Version 1.171.35.21 (release 20-01-2012 CrysAlis171 .NET)
(compiled Jan 23 2012,18:06:46)
;
_computing_data_reduction
;
CrysAlisPro, Agilent Technologies,
Version 1.171.35.21 (release 20-01-2012 CrysAlis171 .NET)
(compiled Jan 23 2012,18:06:46)
;
_computing_molecular_graphics
;
O. V. Dolomanov, L. J. Bourhis, R. J. Gildea, J. A. K. Howard and H. Puschmann,
OLEX2: a complete structure solution, refinement and analysis program.
J. Appl. Cryst. (2009). 42, 339-341.
;
_computing_publication_material
;
O. V. Dolomanov, L. J. Bourhis, R. J. Gildea, J. A. K. Howard and H. Puschmann,
OLEX2: a complete structure solution, refinement and analysis program.
J. Appl. Cryst. (2009). 42, 339-341.
;
_computing_structure_refinement
;
SHELXL, G.M. Sheldrick, Acta Cryst.
2008). A64, 112-122
;
_computing_structure_solution
;
SHELXS, G.M. Sheldrick, Acta Cryst.
(2008). A64, 112-122
;
_diffrn_ambient_temperature 293(2)
_diffrn_detector_area_resol_mean 16.0288
_diffrn_measured_fraction_theta_full 0.982
_diffrn_measured_fraction_theta_max 0.982
_diffrn_measurement_details
;
  1 omega -107.00  -63.00   1.0000    1.5000
omega____ theta____ kappa____ phi______ frames
    -      -33.1184 -178.0000 -180.0000 44

  2 omega  -86.00  -57.00   1.0000    1.5000
omega____ theta____ kappa____ phi______ frames
    -      -33.1184 -178.0000  -60.0000 29

  3 omega   17.00   45.00   1.0000    1.5000
omega____ theta____ kappa____ phi______ frames
    -       33.1184   57.0000   30.0000 28

  4 omega    8.00   59.00   1.0000    1.5000
omega____ theta____ kappa____ phi______ frames
    -       33.1184   38.0000  -60.0000 51

  5 omega   64.00  100.00   1.0000    1.5000
omega____ theta____ kappa____ phi______ frames
    -       33.1184   38.0000  -60.0000 36

  6 omega   36.00   81.00   1.0000    1.5000
omega____ theta____ kappa____ phi______ frames
    -       90.5000  -94.0000  120.0000 45

  7 omega   20.00   69.00   1.0000    1.5000
omega____ theta____ kappa____ phi______ frames
    -       90.5000  -30.0000    0.0000 49

  8 omega   20.00   67.00   1.0000    1.5000
omega____ theta____ kappa____ phi______ frames
    -       90.5000  -30.0000 -150.0000 47

  9 omega   46.00   79.00   1.0000    1.5000
omega____ theta____ kappa____ phi______ frames
    -       90.5000  -94.0000 -150.0000 33

 10 omega   30.00   55.00   1.0000    1.5000
omega____ theta____ kappa____ phi______ frames
    -       90.5000  -30.0000  -90.0000 25

 11 omega  109.00  160.00   1.0000    1.5000
omega____ theta____ kappa____ phi______ frames
    -       90.5000   77.0000  150.0000 51

 12 omega   63.00  101.00   1.0000    1.5000
omega____ theta____ kappa____ phi______ frames
    -       90.5000   77.0000  150.0000 38
;
_diffrn_measurement_device_type 'Xcalibur, Sapphire3, Gemini ultra'
_diffrn_measurement_method '\w scans'
_diffrn_orient_matrix_UB_11 0.2001936000
_diffrn_orient_matrix_UB_12 0.0744601000
_diffrn_orient_matrix_UB_13 0.0145090000
_diffrn_orient_matrix_UB_21 -0.0916197000
_diffrn_orient_matrix_UB_22 0.0326918000
_diffrn_orient_matrix_UB_23 0.0392222000
_diffrn_orient_matrix_UB_31 0.0586325000
_diffrn_orient_matrix_UB_32 -0.2018310000
_diffrn_orient_matrix_UB_33 0.0116563000
_diffrn_radiation_monochromator mirror
_diffrn_radiation_type 'Cu K\a'
_diffrn_radiation_wavelength 1.5418
_diffrn_reflns_av_R_equivalents 0.0143
_diffrn_reflns_av_unetI/netI 0.0218
_diffrn_reflns_limit_h_max 7
_diffrn_reflns_limit_h_min -5
_diffrn_reflns_limit_k_max 7
_diffrn_reflns_limit_k_min -8
_diffrn_reflns_limit_l_max 40
_diffrn_reflns_limit_l_min -38
_diffrn_reflns_number 3532
_diffrn_reflns_theta_full 62.70
_diffrn_reflns_theta_max 62.70
_diffrn_reflns_theta_min 4.98
_diffrn_source 'Enhance Ultra (Cu) X-ray Source'
_exptl_absorpt_coefficient_mu 0.732
_exptl_absorpt_correction_T_max 1.00000
_exptl_absorpt_correction_T_min 0.84748
_exptl_absorpt_correction_type multi-scan
_exptl_absorpt_process_details
;
CrysAlisPro, Agilent Technologies,
Version 1.171.35.21 (release 20-01-2012 CrysAlis171 .NET)
(compiled Jan 23 2012,18:06:46)
Empirical absorption correction using spherical harmonics,
 implemented in SCALE3 ABSPACK scaling algorithm.
;
_exptl_crystal_colour 'clear light colourless'
_exptl_crystal_colour_lustre clear
_exptl_crystal_colour_modifier light
_exptl_crystal_colour_primary colourless
_exptl_crystal_density_diffrn 1.288
_exptl_crystal_density_method 'not measured'
_exptl_crystal_description block
_exptl_crystal_F_000 693
_exptl_crystal_size_max 0.32
_exptl_crystal_size_mid 0.26
_exptl_crystal_size_min 0.22
_refine_diff_density_max 0.132
_refine_diff_density_min -0.152
_refine_diff_density_rms 0.027
_refine_ls_abs_structure_details 'Flack H D (1983), Acta Cryst. A39, 876-881'
_refine_ls_abs_structure_Flack 1.0(2)
_refine_ls_extinction_method none
_refine_ls_goodness_of_fit_ref 1.080
_refine_ls_hydrogen_treatment mixed
_refine_ls_matrix_type full
_refine_ls_number_parameters 228
_refine_ls_number_reflns 2257
_refine_ls_number_restraints 0
_refine_ls_restrained_S_all 1.080
_refine_ls_R_factor_all 0.0326
_refine_ls_R_factor_gt 0.0312
_refine_ls_shift/su_max 0.000
_refine_ls_shift/su_mean 0.000
_refine_ls_structure_factor_coef Fsqd
_refine_ls_weighting_details 'calc w=1/[\s^2^(Fo^2^)+(0.0533P)^2^+0.1400P] where P=(Fo^2^+2Fc^2^)/3'
_refine_ls_weighting_scheme calc
_refine_ls_wR_factor_gt 0.0858
_refine_ls_wR_factor_ref 0.0869
_reflns_number_gt 2176
_reflns_number_total 2257
_reflns_threshold_expression >2sigma(I)
_cod_data_source_file np300636k_si_005.cif
_cod_data_source_block lijiagui_k5423
_cod_depositor_comments
;

2019-03-16
Z value and formula fixed, original values are absolutely absurd
                 miguel
;
_cod_original_formula_sum 'C11 H10 N O2'
_cod_original_formula_weight 188.20
_cod_original_formula_moiety '0.14(C76 H80 O24)'
_cod_original_formula_units_Z 7
_cod_original_cell_volume 1698.63(10)
_cod_database_code 1508565
_reflns_odcompleteness_completeness 98.93
_reflns_odcompleteness_iscentric 1
_reflns_odcompleteness_theta 61.08

loop_
_space_group_symop_id
_space_group_symop_operation_xyz
1 'x, y, z'
2 '-x+1/2, -y, z+1/2'
3 'x+1/2, -y+1/2, -z'
4 '-x, y+1/2, -z+1/2'

loop_
_atom_site_label
_atom_site_type_symbol
_atom_site_fract_x
_atom_site_fract_y
_atom_site_fract_z
_atom_site_U_iso_or_equiv
_atom_site_adp_type
_atom_site_occupancy
_atom_site_symmetry_multiplicity
_atom_site_calc_flag
_atom_site_refinement_flags
O1 O 0.0219(2) 0.7144(2) 0.23299(4) 0.0517(4) Uani 1 1 d .
O2 O 0.2102(2) 0.2633(2) 0.15916(4) 0.0474(4) Uani 1 1 d .
H2 H 0.2142 0.2331 0.1814 0.071 Uiso 1 1 calc R
O3 O -0.1817(2) 0.7356(2) 0.11991(4) 0.0616(4) Uani 1 1 d .
O4 O -0.2611(2) 0.6543(3) 0.26374(4) 0.0632(4) Uani 1 1 d .
O5 O -0.1240(2) 0.5566(2) 0.07006(4) 0.0555(4) Uani 1 1 d .
C6 C -0.0076(3) 0.4872(2) 0.18707(5) 0.0341(4) Uani 1 1 d .
C7 C 0.2524(3) 0.6689(3) 0.13550(5) 0.0440(5) Uani 1 1 d .
H7 H 0.3749 0.6016 0.1416 0.053 Uiso 1 1 calc R
C8 C 0.0379(3) 0.3775(3) 0.15244(5) 0.0359(4) Uani 1 1 d .
C9 C -0.1701(3) 0.4786(3) 0.20750(5) 0.0390(4) Uani 1 1 d .
C10 C -0.0813(3) 0.6172(3) 0.10514(5) 0.0444(5) Uani 1 1 d .
C11 C 0.1807(3) 0.4119(3) 0.08605(5) 0.0447(5) Uani 1 1 d .
H11A H 0.2920 0.4784 0.0750 0.054 Uiso 1 1 calc R
H11B H 0.2227 0.2856 0.0929 0.054 Uiso 1 1 calc R
C12 C -0.1511(3) 0.6189(3) 0.23759(5) 0.0468(5) Uani 1 1 d .
C13 C -0.1424(3) 0.2529(3) 0.14236(5) 0.0466(5) Uani 1 1 d .
H13A H -0.2345 0.3262 0.1273 0.056 Uiso 1 1 calc R
H13B H -0.0983 0.1468 0.1272 0.056 Uiso 1 1 calc R
O14 O 0.0944(3) 0.3704(3) -0.04334(4) 0.0707(5) Uani 1 1 d .
C15 C 0.1307(3) 0.6315(3) 0.20202(5) 0.0419(4) Uani 1 1 d .
H15 H 0.2504 0.5699 0.2116 0.050 Uiso 1 1 calc R
C16 C 0.1854(4) 0.7720(3) 0.17157(6) 0.0506(5) Uani 1 1 d .
H16A H 0.2915 0.8527 0.1805 0.061 Uiso 1 1 calc R
H16B H 0.0721 0.8512 0.1659 0.061 Uiso 1 1 calc R
C17 C 0.1022(3) 0.5184(3) 0.12062(5) 0.0368(4) Uani 1 1 d .
C18 C -0.3315(3) 0.3392(3) 0.20152(6) 0.0499(5) Uani 1 1 d .
H18A H -0.4423 0.3987 0.1889 0.060 Uiso 1 1 calc R
H18B H -0.3771 0.2904 0.2255 0.060 Uiso 1 1 calc R
C19 C -0.2492(3) 0.1785(3) 0.17735(6) 0.0519(5) Uani 1 1 d .
H19A H -0.3570 0.0967 0.1696 0.062 Uiso 1 1 calc R
H19B H -0.1578 0.1040 0.1923 0.062 Uiso 1 1 calc R
C20 C 0.3047(4) 0.8184(3) 0.10610(6) 0.0641(6) Uani 1 1 d .
H20A H 0.3946 0.9084 0.1169 0.096 Uiso 1 1 calc R
H20B H 0.1864 0.8820 0.0981 0.096 Uiso 1 1 calc R
H20C H 0.3660 0.7588 0.0848 0.096 Uiso 1 1 calc R
C21 C 0.0589(3) 0.4307(3) 0.01774(5) 0.0484(5) Uani 1 1 d .
C22 C 0.0077(3) 0.4040(3) 0.05841(5) 0.0479(5) Uani 1 1 d .
H22 H -0.0612 0.2831 0.0614 0.057 Uiso 1 1 calc R
C23 C 0.0280(4) 0.3056(4) -0.00960(6) 0.0646(7) Uani 1 1 d .
H23 H -0.0316 0.1886 -0.0061 0.077 Uiso 1 1 calc R
C24 C 0.1677(4) 0.5443(4) -0.03634(7) 0.0699(7) Uani 1 1 d .
H24 H 0.2228 0.6231 -0.0545 0.084 Uiso 1 1 calc R
C25 C 0.1505(4) 0.5882(4) 0.00017(6) 0.0624(6) Uani 1 1 d .
H25 H 0.1905 0.6997 0.0117 0.075 Uiso 1 1 calc R

loop_
_atom_site_aniso_label
_atom_site_aniso_U_11
_atom_site_aniso_U_22
_atom_site_aniso_U_33
_atom_site_aniso_U_23
_atom_site_aniso_U_13
_atom_site_aniso_U_12
O1 0.0545(8) 0.0546(8) 0.0459(7) -0.0179(7) 0.0077(7) -0.0038(7)
O2 0.0523(8) 0.0457(7) 0.0442(7) 0.0015(7) 0.0032(6) 0.0136(7)
O3 0.0584(9) 0.0663(9) 0.0600(9) 0.0010(8) 0.0029(8) 0.0294(9)
O4 0.0570(9) 0.0811(11) 0.0516(8) -0.0173(9) 0.0162(8) 0.0114(9)
O5 0.0481(8) 0.0757(10) 0.0426(7) 0.0021(7) -0.0033(6) 0.0156(8)
C6 0.0353(9) 0.0332(9) 0.0339(8) 0.0011(8) -0.0009(8) 0.0044(9)
C7 0.0416(10) 0.0436(11) 0.0468(10) 0.0023(9) 0.0059(9) -0.0024(9)
C8 0.0371(9) 0.0339(9) 0.0368(9) -0.0011(8) 0.0005(8) 0.0045(8)
C9 0.0359(9) 0.0425(10) 0.0385(9) 0.0013(8) -0.0010(8) 0.0066(9)
C10 0.0429(10) 0.0493(11) 0.0409(10) 0.0063(10) 0.0023(8) 0.0070(10)
C11 0.0493(11) 0.0483(11) 0.0364(9) 0.0004(9) 0.0050(9) 0.0093(10)
C12 0.0462(11) 0.0526(11) 0.0415(10) -0.0046(10) 0.0017(9) 0.0105(10)
C13 0.0524(11) 0.0467(10) 0.0407(10) -0.0046(9) -0.0020(9) -0.0083(10)
O14 0.0692(10) 0.1033(13) 0.0395(7) -0.0022(9) 0.0049(7) -0.0031(11)
C15 0.0403(9) 0.0449(10) 0.0404(9) -0.0092(8) 0.0038(8) -0.0028(9)
C16 0.0569(13) 0.0394(10) 0.0555(11) -0.0059(9) 0.0075(10) -0.0095(11)
C17 0.0383(9) 0.0365(9) 0.0358(9) 0.0008(8) 0.0040(8) 0.0067(9)
C18 0.0357(9) 0.0656(13) 0.0485(10) 0.0037(10) 0.0022(9) -0.0046(11)
C19 0.0497(11) 0.0495(11) 0.0566(12) -0.0014(10) 0.0003(10) -0.0133(11)
C20 0.0716(15) 0.0567(12) 0.0639(13) 0.0112(12) 0.0156(12) -0.0117(13)
C21 0.0469(11) 0.0604(12) 0.0378(10) 0.0013(10) -0.0032(9) 0.0003(11)
C22 0.0500(11) 0.0544(12) 0.0394(10) -0.0004(9) 0.0026(9) -0.0002(11)
C23 0.0612(14) 0.0881(18) 0.0444(11) -0.0031(12) 0.0049(10) -0.0146(14)
C24 0.0645(15) 0.0914(19) 0.0537(13) 0.0267(14) 0.0044(12) 0.0050(16)
C25 0.0710(15) 0.0608(13) 0.0556(12) 0.0095(11) -0.0002(12) -0.0011(13)

loop_
_atom_type_symbol
_atom_type_description
_atom_type_scat_dispersion_real
_atom_type_scat_dispersion_imag
_atom_type_scat_source
C C 0.0181 0.0091 'International Tables Vol C Tables 4.2.6.8 and 6.1.1.4'
H H 0.0000 0.0000 'International Tables Vol C Tables 4.2.6.8 and 6.1.1.4'
O O 0.0492 0.0322 'International Tables Vol C Tables 4.2.6.8 and 6.1.1.4'
N N 0.0311 0.0180 'International Tables Vol C Tables 4.2.6.8 and 6.1.1.4'

loop_
_geom_angle_atom_site_label_1
_geom_angle_atom_site_label_2
_geom_angle_atom_site_label_3
_geom_angle
C12 O1 C15 109.07(14)
C8 O2 H2 109.5
C10 O5 C22 111.51(15)
C9 C6 C8 127.12(17)
C9 C6 C15 111.11(16)
C15 C6 C8 121.72(16)
C16 C7 H7 107.0
C16 C7 C17 114.37(15)
C17 C7 H7 107.0
C20 C7 H7 107.0
C20 C7 C16 107.92(17)
C20 C7 C17 113.04(16)
O2 C8 C6 108.89(14)
O2 C8 C13 110.85(15)
O2 C8 C17 104.64(14)
C6 C8 C13 109.06(15)
C6 C8 C17 108.74(14)
C13 C8 C17 114.48(15)
C6 C9 C12 107.30(17)
C6 C9 C18 124.32(18)
C12 C9 C18 128.23(17)
O3 C10 O5 120.35(18)
O3 C10 C17 128.50(18)
O5 C10 C17 111.15(16)
H11A C11 H11B 108.8
C17 C11 H11A 110.6
C17 C11 H11B 110.6
C22 C11 H11A 110.6
C22 C11 H11B 110.6
C22 C11 C17 105.51(16)
O1 C12 C9 108.93(16)
O4 C12 O1 121.00(19)
O4 C12 C9 130.1(2)
C8 C13 H13A 109.1
C8 C13 H13B 109.1
H13A C13 H13B 107.9
C19 C13 C8 112.34(15)
C19 C13 H13A 109.1
C19 C13 H13B 109.1
C24 O14 C23 105.46(19)
O1 C15 C6 103.36(15)
O1 C15 H15 109.7
O1 C15 C16 113.61(16)
C6 C15 H15 109.7
C6 C15 C16 110.54(15)
C16 C15 H15 109.7
C7 C16 H16A 109.5
C7 C16 H16B 109.5
C15 C16 C7 110.73(16)
C15 C16 H16A 109.5
C15 C16 H16B 109.5
H16A C16 H16B 108.1
C7 C17 C8 111.69(14)
C10 C17 C7 109.68(15)
C10 C17 C8 109.02(15)
C10 C17 C11 102.58(15)
C11 C17 C7 112.35(15)
C11 C17 C8 111.09(15)
C9 C18 H18A 110.1
C9 C18 H18B 110.1
C9 C18 C19 107.89(16)
H18A C18 H18B 108.4
C19 C18 H18A 110.1
C19 C18 H18B 110.1
C13 C19 H19A 109.3
C13 C19 H19B 109.3
C18 C19 C13 111.79(17)
C18 C19 H19A 109.3
C18 C19 H19B 109.3
H19A C19 H19B 107.9
C7 C20 H20A 109.5
C7 C20 H20B 109.5
C7 C20 H20C 109.5
H20A C20 H20B 109.5
H20A C20 H20C 109.5
H20B C20 H20C 109.5
C23 C21 C22 125.7(2)
C23 C21 C25 105.70(18)
C25 C21 C22 128.6(2)
O5 C22 C11 104.91(15)
O5 C22 C21 108.70(17)
O5 C22 H22 109.0
C11 C22 H22 109.0
C21 C22 C11 116.01(18)
C21 C22 H22 109.0
O14 C23 H23 124.2
C21 C23 O14 111.5(2)
C21 C23 H23 124.2
O14 C24 H24 124.5
C25 C24 O14 111.0(2)
C25 C24 H24 124.5
C21 C25 H25 126.8
C24 C25 C21 106.3(2)
C24 C25 H25 126.8

loop_
_geom_bond_atom_site_label_1
_geom_bond_atom_site_label_2
_geom_bond_distance
O1 C12 1.360(3)
O1 C15 1.447(2)
O2 H2 0.8200
O2 C8 1.438(2)
O3 C10 1.199(2)
O4 C12 1.215(2)
O5 C10 1.348(2)
O5 C22 1.460(3)
C6 C8 1.486(2)
C6 C9 1.318(3)
C6 C15 1.483(3)
C7 H7 0.9800
C7 C16 1.542(3)
C7 C17 1.564(3)
C7 C20 1.528(3)
C8 C13 1.546(3)
C8 C17 1.568(3)
C9 C12 1.465(3)
C9 C18 1.486(3)
C10 C17 1.526(3)
C11 H11A 0.9700
C11 H11B 0.9700
C11 C17 1.535(2)
C11 C22 1.527(3)
C13 H13A 0.9700
C13 H13B 0.9700
C13 C19 1.530(3)
O14 C23 1.359(3)
O14 C24 1.350(3)
C15 H15 0.9800
C15 C16 1.515(3)
C16 H16A 0.9700
C16 H16B 0.9700
C18 H18A 0.9700
C18 H18B 0.9700
C18 C19 1.529(3)
C19 H19A 0.9700
C19 H19B 0.9700
C20 H20A 0.9600
C20 H20B 0.9600
C20 H20C 0.9600
C21 C22 1.497(2)
C21 C23 1.330(3)
C21 C25 1.419(3)
C22 H22 0.9800
C23 H23 0.9300
C24 H24 0.9300
C24 C25 1.338(3)
C25 H25 0.9300

loop_
_geom_torsion_atom_site_label_1
_geom_torsion_atom_site_label_2
_geom_torsion_atom_site_label_3
_geom_torsion_atom_site_label_4
_geom_torsion
O1 C15 C16 C7 -165.69(17)
O2 C8 C13 C19 84.6(2)
O2 C8 C17 C7 -71.03(17)
O2 C8 C17 C10 167.60(15)
O2 C8 C17 C11 55.28(19)
O3 C10 C17 C7 -50.8(3)
O3 C10 C17 C8 71.8(2)
O3 C10 C17 C11 -170.3(2)
O5 C10 C17 C7 128.47(17)
O5 C10 C17 C8 -108.95(17)
O5 C10 C17 C11 8.9(2)
C6 C8 C13 C19 -35.3(2)
C6 C8 C17 C7 45.20(19)
C6 C8 C17 C10 -76.17(18)
C6 C8 C17 C11 171.51(15)
C6 C9 C12 O1 2.8(2)
C6 C9 C12 O4 -176.5(2)
C6 C9 C18 C19 17.2(3)
C6 C15 C16 C7 -50.0(2)
C8 C6 C9 C12 -177.17(16)
C8 C6 C9 C18 7.0(3)
C8 C6 C15 O1 174.61(15)
C8 C6 C15 C16 52.7(2)
C8 C13 C19 C18 61.6(2)
C9 C6 C8 O2 -118.7(2)
C9 C6 C8 C13 2.4(2)
C9 C6 C8 C17 127.82(19)
C9 C6 C15 O1 -3.0(2)
C9 C6 C15 C16 -124.95(18)
C9 C18 C19 C13 -49.6(2)
C10 O5 C22 C11 -16.2(2)
C10 O5 C22 C21 -140.89(18)
C12 O1 C15 C6 4.7(2)
C12 O1 C15 C16 124.54(18)
C12 C9 C18 C19 -157.74(18)
C13 C8 C17 C7 167.43(15)
C13 C8 C17 C10 46.1(2)
C13 C8 C17 C11 -66.3(2)
O14 C24 C25 C21 -0.2(3)
C15 O1 C12 O4 174.60(19)
C15 O1 C12 C9 -4.8(2)
C15 C6 C8 O2 64.0(2)
C15 C6 C8 C13 -174.90(16)
C15 C6 C8 C17 -49.4(2)
C15 C6 C9 C12 0.3(2)
C15 C6 C9 C18 -175.53(17)
C16 C7 C17 C8 -51.1(2)
C16 C7 C17 C10 69.9(2)
C16 C7 C17 C11 -176.72(16)
C17 C7 C16 C15 53.2(2)
C17 C8 C13 C19 -157.34(17)
C17 C11 C22 O5 20.9(2)
C17 C11 C22 C21 140.89(19)
C18 C9 C12 O1 178.41(18)
C18 C9 C12 O4 -0.9(3)
C20 C7 C16 C15 179.89(18)
C20 C7 C17 C8 -175.14(16)
C20 C7 C17 C10 -54.2(2)
C20 C7 C17 C11 59.2(2)
C22 O5 C10 O3 -176.13(18)
C22 O5 C10 C17 4.6(2)
C22 C11 C17 C7 -135.66(17)
C22 C11 C17 C8 98.40(18)
C22 C11 C17 C10 -17.96(19)
C22 C21 C23 O14 -178.7(2)
C22 C21 C25 C24 179.0(2)
C23 O14 C24 C25 0.5(3)
C23 C21 C22 O5 -122.8(2)
C23 C21 C22 C11 119.3(2)
C23 C21 C25 C24 -0.2(3)
C24 O14 C23 C21 -0.6(3)
C25 C21 C22 O5 58.1(3)
C25 C21 C22 C11 -59.7(3)
C25 C21 C23 O14 0.5(3)
